data_7046945
loop_
_publ_author_name
'Ji, Weiwei'
'Xia, Zhiguo'
'Liu, Ke'
'Ali Khan, Sayed'
'Hao, Luyuan'
'Xu, Xin'
'Yin, Liangjun'
'Molokeev, Maxim S.'
'Agathopoulos, Simeon'
'Yang, Wenyun'
'Ma, Xiaobai'
'Sun, Kai'
'da Silva, Ivan'

_publ_section_title
;
 The crystal structure and luminescence properties of a novel green-yellow
 emitting
 Ca<sub>1.5</sub>Mg<sub>0.5</sub>Si<sub>1-x</sub>Li<sub>x</sub>O<sub>4-\d</sub>:Ce<sup>3+</sup>
 phosphor with high quantum efficiency and thermal stability.
;
_journal_issue 29
_journal_name_full 'Dalton transactions (Cambridge, England : 2003)'
_journal_page_first 9834
_journal_page_last 9844
_journal_paper_doi 10.1039/c8dt02241k
_journal_volume 47
_journal_year 2018
_chemical_formula_moiety 'Li0.16 Mg4 O32 Si7.84, 12(Ca)'
_chemical_formula_sum 'Ca12 Li0.16 Mg4 O32 Si7.84'
_chemical_formula_weight 1311.62
_space_group_crystal_system monoclinic
_space_group_IT_number 14
_space_group_name_Hall '-P 2ybc'
_space_group_name_H-M_alt 'P 1 21/c 1'
_symmetry_space_group_name_Hall '-P 2ybc'
_symmetry_space_group_name_H-M 'P 1 21/c 1'
_audit_creation_method SHELXL-2014/7
_cell_angle_alpha 90
_cell_angle_beta 92.088(2)
_cell_angle_gamma 90
_cell_formula_units_Z 1
_cell_length_a 9.3416(4)
_cell_length_b 5.3045(3)
_cell_length_c 13.2848(7)
_cell_measurement_reflns_used 24619
_cell_measurement_temperature 273(2)
_cell_measurement_theta_max 27.557
_cell_measurement_theta_min 3.069
_cell_volume 657.86(6)
_computing_cell_refinement 'APEX2 (Bruker, 2003-2008)'
_computing_data_collection 'APEX2 (Bruker, 2003-2008)'
_computing_data_reduction 'SAINT (Bruker, 2009)'
_computing_molecular_graphics 'DIAMOND (Brandenburg, 2005)'
_computing_publication_material 'publCIF (Westrip, 2009)'
_computing_structure_refinement 'SHELXL-2014/7 (Sheldrick, 2014)'
_computing_structure_solution 'SHELXS-2014 (Sheldrick, 2014)'
_diffrn_ambient_temperature 273(2)
_diffrn_measured_fraction_theta_full 0.999
_diffrn_measured_fraction_theta_max 0.999
_diffrn_measurement_device_type 'Bruker APEX-II CCD'
_diffrn_measurement_method '\f and \w scans'
_diffrn_radiation_type MoK\a
_diffrn_radiation_wavelength 0.71073
_diffrn_reflns_av_R_equivalents 0.0564
_diffrn_reflns_av_unetI/netI 0.0223
_diffrn_reflns_Laue_measured_fraction_full 0.999
_diffrn_reflns_Laue_measured_fraction_max 0.999
_diffrn_reflns_limit_h_max 12
_diffrn_reflns_limit_h_min -12
_diffrn_reflns_limit_k_max 6
_diffrn_reflns_limit_k_min -6
_diffrn_reflns_limit_l_max 17
_diffrn_reflns_limit_l_min -17
_diffrn_reflns_number 24619
_diffrn_reflns_point_group_measured_fraction_full 0.999
_diffrn_reflns_point_group_measured_fraction_max 0.999
_diffrn_reflns_theta_full 25.242
_diffrn_reflns_theta_max 27.557
_diffrn_reflns_theta_min 3.069
_exptl_absorpt_coefficient_mu 2.981
_exptl_absorpt_correction_T_max 0.7456
_exptl_absorpt_correction_T_min 0.6841
_exptl_absorpt_correction_type multi-scan
_exptl_absorpt_process_details
;
SADABS-2004/1. Bruker AXS Inc., Madison, Wisconsin, USA, 2004
;
_exptl_crystal_colour colourless
_exptl_crystal_density_diffrn 3.337
_exptl_crystal_description block
_exptl_crystal_F_000 659
_exptl_crystal_size_max 0.04
_exptl_crystal_size_mid 0.03
_exptl_crystal_size_min 0.02
_refine_diff_density_max 0.833
_refine_diff_density_min -0.459
_refine_diff_density_rms 0.141
_refine_ls_extinction_coef 0.0023(8)
_refine_ls_extinction_expression Fc^*^=kFc[1+0.001xFc^2^\l^3^/sin(2\q)]^-1/4^
_refine_ls_extinction_method 'SHELXL-2014/7 (Sheldrick 2014'
_refine_ls_goodness_of_fit_ref 1.064
_refine_ls_hydrogen_treatment undef
_refine_ls_matrix_type full
_refine_ls_number_parameters 130
_refine_ls_number_reflns 1509
_refine_ls_number_restraints 0
_refine_ls_restrained_S_all 1.064
_refine_ls_R_factor_all 0.0343
_refine_ls_R_factor_gt 0.0295
_refine_ls_shift/su_max 0.001
_refine_ls_shift/su_mean 0.000
_refine_ls_structure_factor_coef Fsqd
_refine_ls_weighting_details 'w=1/[\s^2^(Fo^2^)+(0.0532P)^2^+0.4782P] where P=(Fo^2^+2Fc^2^)/3'
_refine_ls_weighting_scheme calc
_refine_ls_wR_factor_gt 0.0780
_refine_ls_wR_factor_ref 0.0811
_reflns_Friedel_coverage 0.000
_reflns_number_gt 1366
_reflns_number_total 1509
_reflns_threshold_expression 'I > 2\s(I)'
_cod_data_source_file c8dt02241k3.cif
_cod_data_source_block c
_cod_depositor_comments 'Adding full bibliography for 7046944--7046945.cif.'
_cod_database_code 7046945
_shelx_shelxl_version_number 2014/7
_shelx_space_group_comment
;
The symmetry employed for this shelxl refinement is uniquely defined
by the following loop, which should always be used as a source of
symmetry information in preference to the above space-group names.
They are only intended as comments.
;

loop_
_symmetry_equiv_pos_as_xyz
'x, y, z'
'-x, y+1/2, -z+1/2'
'-x, -y, -z'
'x, -y-1/2, z-1/2'

loop_
_atom_site_label
_atom_site_type_symbol
_atom_site_fract_x
_atom_site_fract_y
_atom_site_fract_z
_atom_site_U_iso_or_equiv
_atom_site_adp_type
_atom_site_occupancy
_atom_site_site_symmetry_order
_atom_site_calc_flag
_atom_site_refinement_flags_occupancy
Ca1 Ca 0.07532(5) 0.22717(9) 0.91873(4) 0.01074(16) Uani 1 1 d .
Ca2 Ca 0.77479(5) 0.17888(9) 0.74409(3) 0.01049(16) Uani 1 1 d .
Ca3 Ca 0.57485(5) 0.73283(9) 0.90277(4) 0.01168(16) Uani 1 1 d .
Mg Mg 0.25314(7) 0.75648(12) 0.50395(5) 0.0066(2) Uani 1 1 d .
Si1 Si 0.09329(6) 0.22784(11) 0.64126(5) 0.0045(2) Uani 0.982(4) 1 d P
Li1 Li 0.09329(6) 0.22784(11) 0.64126(5) 0.0045(2) Uani 0.018(4) 1 d P
Si2 Si 0.60032(6) 0.72921(11) 0.63311(5) 0.0048(2) Uani 0.979(4) 1 d P
Li2 Li 0.60032(6) 0.72921(11) 0.63311(5) 0.0048(2) Uani 0.021(4) 1 d P
O1 O 0.17516(16) 0.4571(3) 0.58305(12) 0.0119(4) Uani 1 1 d .
O2 O 0.67721(16) 0.4539(3) 0.62521(11) 0.0102(4) Uani 1 1 d .
O3 O 0.69356(16) 0.9205(3) 0.56439(12) 0.0133(4) Uani 1 1 d .
O4 O 0.18465(16) -0.0276(3) 0.62678(11) 0.0099(4) Uani 1 1 d .
O5 O -0.05896(16) 0.2057(3) 0.57696(12) 0.0129(4) Uani 1 1 d .
O6 O 0.06909(17) 0.3135(3) 0.75463(12) 0.0111(4) Uani 1 1 d .
O7 O 0.44529(17) 0.7124(3) 0.57401(13) 0.0147(4) Uani 1 1 d .
O8 O 0.59355(17) 0.8594(3) 0.74151(12) 0.0129(4) Uani 1 1 d .

loop_
_atom_site_aniso_label
_atom_site_aniso_U_11
_atom_site_aniso_U_22
_atom_site_aniso_U_33
_atom_site_aniso_U_23
_atom_site_aniso_U_13
_atom_site_aniso_U_12
Ca1 0.0154(3) 0.0108(3) 0.0061(3) 0.00111(17) 0.00051(19) -0.00314(18)
Ca2 0.0181(3) 0.0052(3) 0.0078(3) -0.00005(17) -0.00497(18) 0.00135(18)
Ca3 0.0135(3) 0.0124(3) 0.0092(3) 0.00193(18) 0.00146(19) -0.00001(18)
Mg 0.0084(4) 0.0064(4) 0.0050(4) 0.0007(3) 0.0000(3) -0.0007(3)
Si1 0.0069(3) 0.0038(4) 0.0027(4) -0.0003(2) -0.0001(2) 0.0002(2)
Li1 0.0069(3) 0.0038(4) 0.0027(4) -0.0003(2) -0.0001(2) 0.0002(2)
Si2 0.0066(3) 0.0040(4) 0.0037(4) 0.0000(2) -0.0006(2) 0.0006(2)
Li2 0.0066(3) 0.0040(4) 0.0037(4) 0.0000(2) -0.0006(2) 0.0006(2)
O1 0.0191(8) 0.0068(8) 0.0097(8) 0.0015(6) 0.0018(6) -0.0037(6)
O2 0.0146(8) 0.0075(8) 0.0084(8) -0.0001(6) -0.0006(6) 0.0044(6)
O3 0.0202(8) 0.0078(8) 0.0120(8) 0.0026(7) 0.0031(6) -0.0037(7)
O4 0.0145(7) 0.0073(8) 0.0080(8) 0.0013(6) 0.0023(6) 0.0047(6)
O5 0.0090(8) 0.0181(9) 0.0114(9) -0.0009(7) -0.0026(6) 0.0010(6)
O6 0.0177(8) 0.0101(8) 0.0055(8) -0.0020(7) 0.0016(6) 0.0006(6)
O7 0.0103(8) 0.0186(10) 0.0150(10) -0.0024(7) -0.0043(7) 0.0022(7)
O8 0.0169(8) 0.0135(9) 0.0084(8) -0.0044(7) 0.0012(6) 0.0009(7)

loop_
_atom_type_symbol
_atom_type_description
_atom_type_scat_dispersion_real
_atom_type_scat_dispersion_imag
_atom_type_scat_source
O O 0.0106 0.0060 'International Tables Vol C Tables 4.2.6.8 and 6.1.1.4'
Mg Mg 0.0486 0.0363 'International Tables Vol C Tables 4.2.6.8 and 6.1.1.4'
Si Si 0.0817 0.0704 'International Tables Vol C Tables 4.2.6.8 and 6.1.1.4'
Ca Ca 0.2262 0.3064 'International Tables Vol C Tables 4.2.6.8 and 6.1.1.4'
Li Li -0.0003 0.0001 'International Tables Vol C Tables 4.2.6.8 and 6.1.1.4'

loop_
_geom_angle_atom_site_label_1
_geom_angle_atom_site_label_2
_geom_angle_atom_site_label_3
_geom_angle
_geom_angle_site_symmetry_1
_geom_angle_site_symmetry_3
O6 Ca1 O3 89.71(6) . 2_646
O6 Ca1 O5 142.58(6) . 4_566
O3 Ca1 O5 109.70(5) 2_646 4_566
O6 Ca1 O1 156.51(6) . 4_566
O3 Ca1 O1 77.43(5) 2_646 4_566
O5 Ca1 O1 60.92(5) 4_566 4_566
O6 Ca1 O5 79.47(6) . 2_556
O3 Ca1 O5 67.98(5) 2_646 2_556
O5 Ca1 O5 78.91(6) 4_566 2_556
O1 Ca1 O5 112.67(6) 4_566 2_556
O6 Ca1 O1 96.15(6) . 2_546
O3 Ca1 O1 172.28(6) 2_646 2_546
O5 Ca1 O1 68.25(5) 4_566 2_546
O1 Ca1 O1 95.33(5) 4_566 2_546
O5 Ca1 O1 118.00(5) 2_556 2_546
O6 Ca1 O5 103.07(6) . 2_546
O3 Ca1 O5 118.42(5) 2_646 2_546
O5 Ca1 O5 95.42(5) 4_566 2_546
O1 Ca1 O5 67.46(5) 4_566 2_546
O5 Ca1 O5 172.86(7) 2_556 2_546
O1 Ca1 O5 55.33(5) 2_546 2_546
O6 Ca1 O4 72.64(5) . 2_556
O3 Ca1 O4 126.39(5) 2_646 2_556
O5 Ca1 O4 70.09(5) 4_566 2_556
O1 Ca1 O4 130.76(5) 4_566 2_556
O5 Ca1 O4 59.28(5) 2_556 2_556
O1 Ca1 O4 60.54(5) 2_546 2_556
O5 Ca1 O4 114.83(5) 2_546 2_556
O6 Ca1 O2 83.97(5) . 2_646
O3 Ca1 O2 59.60(5) 2_646 2_646
O5 Ca1 O2 133.40(5) 4_566 2_646
O1 Ca1 O2 72.57(5) 4_566 2_646
O5 Ca1 O2 124.78(5) 2_556 2_646
O1 Ca1 O2 115.92(5) 2_546 2_646
O5 Ca1 O2 62.32(5) 2_546 2_646
O4 Ca1 O2 155.32(5) 2_556 2_646
O6 Ca1 Li1 163.42(5) . 4_566
O3 Ca1 Li1 81.60(4) 2_646 4_566
O5 Ca1 Li1 33.49(4) 4_566 4_566
O1 Ca1 Li1 33.66(4) 4_566 4_566
O5 Ca1 Li1 84.17(4) 2_556 4_566
O1 Ca1 Li1 93.90(4) 2_546 4_566
O5 Ca1 Li1 93.49(4) 2_546 4_566
O4 Ca1 Li1 101.24(4) 2_556 4_566
O2 Ca1 Li1 103.40(4) 2_646 4_566
O6 Ca1 Si1 163.42(5) . 4_566
O3 Ca1 Si1 81.60(4) 2_646 4_566
O5 Ca1 Si1 33.49(4) 4_566 4_566
O1 Ca1 Si1 33.66(4) 4_566 4_566
O5 Ca1 Si1 84.17(4) 2_556 4_566
O1 Ca1 Si1 93.90(4) 2_546 4_566
O5 Ca1 Si1 93.49(4) 2_546 4_566
O4 Ca1 Si1 101.24(4) 2_556 4_566
O2 Ca1 Si1 103.40(4) 2_646 4_566
Li1 Ca1 Si1 0.0 4_566 4_566
O6 Ca1 Li2 76.99(4) . 2_646
O3 Ca1 Li2 30.95(4) 2_646 2_646
O5 Ca1 Li2 134.44(4) 4_566 2_646
O1 Ca1 Li2 82.09(4) 4_566 2_646
O5 Ca1 Li2 93.49(4) 2_556 2_646
O1 Ca1 Li2 146.28(4) 2_546 2_646
O5 Ca1 Li2 93.58(4) 2_546 2_646
O4 Ca1 Li2 142.09(4) 2_556 2_646
O2 Ca1 Li2 31.30(3) 2_646 2_646
Li1 Ca1 Li2 101.47(2) 4_566 2_646
Si1 Ca1 Li2 101.47(2) 4_566 2_646
O2 Ca2 O4 97.49(6) . 2_656
O2 Ca2 O8 100.12(6) . 1_545
O4 Ca2 O8 125.27(6) 2_656 1_545
O2 Ca2 O6 136.96(6) . 2_646
O4 Ca2 O6 116.47(6) 2_656 2_646
O8 Ca2 O6 81.91(6) 1_545 2_646
O2 Ca2 O1 160.00(6) . 2_646
O4 Ca2 O1 68.60(5) 2_656 2_646
O8 Ca2 O1 78.30(5) 1_545 2_646
O6 Ca2 O1 62.92(5) 2_646 2_646
O2 Ca2 O5 68.73(5) . 1_655
O4 Ca2 O5 118.38(5) 2_656 1_655
O8 Ca2 O5 116.32(5) 1_545 1_655
O6 Ca2 O5 72.00(5) 2_646 1_655
O1 Ca2 O5 130.08(5) 2_646 1_655
O2 Ca2 O3 69.07(5) . 1_545
O4 Ca2 O3 166.48(6) 2_656 1_545
O8 Ca2 O3 58.53(5) 1_545 1_545
O6 Ca2 O3 76.22(5) 2_646 1_545
O1 Ca2 O3 123.91(6) 2_646 1_545
O5 Ca2 O3 59.21(5) 1_655 1_545
O2 Ca2 O6 103.41(5) . 1_655
O4 Ca2 O6 70.45(5) 2_656 1_655
O8 Ca2 O6 149.50(6) 1_545 1_655
O6 Ca2 O6 67.65(3) 2_646 1_655
O1 Ca2 O6 85.86(5) 2_646 1_655
O5 Ca2 O6 56.93(5) 1_655 1_655
O3 Ca2 O6 113.11(5) 1_545 1_655
O2 Ca2 Li1 166.28(5) . 2_646
O4 Ca2 Li1 95.95(4) 2_656 2_646
O8 Ca2 Li1 74.12(4) 1_545 2_646
O6 Ca2 Li1 31.06(4) 2_646 2_646
O1 Ca2 Li1 32.39(4) 2_646 2_646
O5 Ca2 Li1 102.24(4) 1_655 2_646
O3 Ca2 Li1 97.55(4) 1_545 2_646
O6 Ca2 Li1 78.53(4) 1_655 2_646
O2 Ca2 Si1 166.28(5) . 2_646
O4 Ca2 Si1 95.95(4) 2_656 2_646
O8 Ca2 Si1 74.12(4) 1_545 2_646
O6 Ca2 Si1 31.06(4) 2_646 2_646
O1 Ca2 Si1 32.39(4) 2_646 2_646
O5 Ca2 Si1 102.24(4) 1_655 2_646
O3 Ca2 Si1 97.55(4) 1_545 2_646
O6 Ca2 Si1 78.53(4) 1_655 2_646
Li1 Ca2 Si1 0.0 2_646 2_646
O2 Ca2 Li2 88.52(4) . 1_545
O4 Ca2 Li2 153.68(4) 2_656 1_545
O8 Ca2 Li2 28.65(4) 1_545 1_545
O6 Ca2 Li2 72.85(4) 2_646 1_545
O1 Ca2 Li2 98.09(4) 2_646 1_545
O5 Ca2 Li2 87.71(4) 1_655 1_545
O3 Ca2 Li2 30.57(3) 1_545 1_545
O6 Ca2 Li2 133.07(4) 1_655 1_545
Li1 Ca2 Li2 80.62(2) 2_646 1_545
Si1 Ca2 Li2 80.62(2) 2_646 1_545
O2 Ca2 Si2 88.52(4) . 1_545
O4 Ca2 Si2 153.68(4) 2_656 1_545
O8 Ca2 Si2 28.65(4) 1_545 1_545
O6 Ca2 Si2 72.85(4) 2_646 1_545
O1 Ca2 Si2 98.09(4) 2_646 1_545
O5 Ca2 Si2 87.71(4) 1_655 1_545
O3 Ca2 Si2 30.57(3) 1_545 1_545
O6 Ca2 Si2 133.07(4) 1_655 1_545
Li1 Ca2 Si2 80.62(2) 2_646 1_545
Si1 Ca2 Si2 80.62(2) 2_646 1_545
Li2 Ca2 Si2 0.0 1_545 1_545
O8 Ca3 O3 149.21(6) . 4_576
O8 Ca3 O7 80.10(6) . 2_656
O3 Ca3 O7 104.45(6) 4_576 2_656
O8 Ca3 O1 80.43(6) . 2_656
O3 Ca3 O1 73.83(5) 4_576 2_656
O7 Ca3 O1 67.12(5) 2_656 2_656
O8 Ca3 O7 147.28(6) . 4_576
O3 Ca3 O7 60.01(5) 4_576 4_576
O7 Ca3 O7 75.47(6) 2_656 4_576
O1 Ca3 O7 108.93(5) 2_656 4_576
O8 Ca3 O2 80.45(5) . 2_656
O3 Ca3 O2 128.75(5) 4_576 2_656
O7 Ca3 O2 60.62(5) 2_656 2_656
O1 Ca3 O2 126.53(5) 2_656 2_656
O7 Ca3 O2 68.74(5) 4_576 2_656
O8 Ca3 O4 85.41(6) . 2_656
O3 Ca3 O4 67.19(5) 4_576 2_656
O7 Ca3 O4 126.41(5) 2_656 2_656
O1 Ca3 O4 59.65(5) 2_656 2_656
O7 Ca3 O4 126.74(5) 4_576 2_656
O2 Ca3 O4 162.82(6) 2_656 2_656
O8 Ca3 O7 114.06(6) . 2_646
O3 Ca3 O7 67.32(5) 4_576 2_646
O7 Ca3 O7 164.21(8) 2_656 2_646
O1 Ca3 O7 120.36(5) 2_656 2_646
O7 Ca3 O7 88.77(6) 4_576 2_646
O2 Ca3 O7 113.06(5) 2_656 2_646
O4 Ca3 O7 64.24(5) 2_656 2_646
O8 Ca3 O3 112.94(5) . 2_646
O3 Ca3 O3 92.37(5) 4_576 2_646
O7 Ca3 O3 117.15(5) 2_656 2_646
O1 Ca3 O3 166.19(5) 2_656 2_646
O7 Ca3 O3 61.96(5) 4_576 2_646
O2 Ca3 O3 61.87(5) 2_656 2_646
O4 Ca3 O3 116.05(5) 2_656 2_646
O7 Ca3 O3 52.15(5) 2_646 2_646
O8 Ca3 Li2 157.10(5) . 4_576
O3 Ca3 Li2 32.21(4) 4_576 4_576
O7 Ca3 Li2 79.55(4) 2_656 4_576
O1 Ca3 Li2 82.07(4) 2_656 4_576
O7 Ca3 Li2 31.97(4) 4_576 4_576
O2 Ca3 Li2 98.48(4) 2_656 4_576
O4 Ca3 Li2 98.34(4) 2_656 4_576
O7 Ca3 Li2 87.57(4) 2_646 4_576
O3 Ca3 Li2 85.83(3) 2_646 4_576
O8 Ca3 Si2 157.10(5) . 4_576
O3 Ca3 Si2 32.21(4) 4_576 4_576
O7 Ca3 Si2 79.55(4) 2_656 4_576
O1 Ca3 Si2 82.07(4) 2_656 4_576
O7 Ca3 Si2 31.97(4) 4_576 4_576
O2 Ca3 Si2 98.48(4) 2_656 4_576
O4 Ca3 Si2 98.34(4) 2_656 4_576
O7 Ca3 Si2 87.57(4) 2_646 4_576
O3 Ca3 Si2 85.83(3) 2_646 4_576
Li2 Ca3 Si2 0.0 4_576 4_576
O8 Ca3 Li2 70.32(5) . 2_656
O3 Ca3 Li2 127.89(4) 4_576 2_656
O7 Ca3 Li2 31.22(4) 2_656 2_656
O1 Ca3 Li2 95.09(4) 2_656 2_656
O7 Ca3 Li2 77.54(4) 4_576 2_656
O2 Ca3 Li2 31.46(4) 2_656 2_656
O4 Ca3 Li2 148.09(4) 2_656 2_656
O7 Ca3 Li2 144.53(4) 2_646 2_656
O3 Ca3 Li2 92.92(3) 2_646 2_656
Li2 Ca3 Li2 96.77(2) 4_576 2_656
Si2 Ca3 Li2 96.77(2) 4_576 2_656
O7 Mg O3 94.40(7) . 3_676
O7 Mg O1 90.03(7) . .
O3 Mg O1 171.53(7) 3_676 .
O7 Mg O5 176.48(7) . 3_566
O3 Mg O5 84.86(7) 3_676 3_566
O1 Mg O5 91.15(7) . 3_566
O7 Mg O4 89.76(7) . 1_565
O3 Mg O4 88.49(7) 3_676 1_565
O1 Mg O4 84.31(7) . 1_565
O5 Mg O4 93.66(7) 3_566 1_565
O7 Mg O2 91.03(7) . 3_666
O3 Mg O2 89.71(7) 3_676 3_666
O1 Mg O2 97.43(7) . 3_666
O5 Mg O2 85.52(7) 3_566 3_666
O4 Mg O2 178.09(6) 1_565 3_666
O7 Mg Ca3 59.12(5) . 2_656
O3 Mg Ca3 51.41(5) 3_676 2_656
O1 Mg Ca3 126.29(5) . 2_656
O5 Mg Ca3 122.42(6) 3_566 2_656
O4 Mg Ca3 55.79(5) 1_565 2_656
O2 Mg Ca3 123.31(5) 3_666 2_656
O7 Mg Ca1 120.60(6) . 4_565
O3 Mg Ca1 130.53(5) 3_676 4_565
O1 Mg Ca1 51.60(5) . 4_565
O5 Mg Ca1 58.00(5) 3_566 4_565
O4 Mg Ca1 122.26(5) 1_565 4_565
O2 Mg Ca1 58.67(4) 3_666 4_565
Ca3 Mg Ca1 177.76(3) 2_656 4_565
O7 Mg Ca1 133.00(6) . 2_556
O3 Mg Ca1 115.62(5) 3_676 2_556
O1 Mg Ca1 56.54(5) . 2_556
O5 Mg Ca1 50.10(5) 3_566 2_556
O4 Mg Ca1 57.97(5) 1_565 2_556
O2 Mg Ca1 122.40(5) 3_666 2_556
Ca3 Mg Ca1 112.14(2) 2_656 2_556
Ca1 Mg Ca1 66.262(19) 4_565 2_556
O7 Mg Ca2 120.69(6) . 3_666
O3 Mg Ca2 58.30(5) 3_676 3_666
O1 Mg Ca2 124.93(5) . 3_666
O5 Mg Ca2 56.06(5) 3_566 3_666
O4 Mg Ca2 134.20(5) 1_565 3_666
O2 Mg Ca2 44.02(4) 3_666 3_666
Ca3 Mg Ca2 108.77(2) 2_656 3_666
Ca1 Mg Ca2 73.355(18) 4_565 3_666
Ca1 Mg Ca2 106.03(2) 2_556 3_666
O7 Mg Ca3 52.04(5) . 4_575
O3 Mg Ca3 64.03(5) 3_676 4_575
O1 Mg Ca3 124.12(5) . 4_575
O5 Mg Ca3 124.77(5) 3_566 4_575
O4 Mg Ca3 127.20(5) 1_565 4_575
O2 Mg Ca3 52.33(4) 3_666 4_575
Ca3 Mg Ca3 72.39(2) 2_656 4_575
Ca1 Mg Ca3 109.31(2) 4_565 4_575
Ca1 Mg Ca3 174.28(3) 2_556 4_575
Ca2 Mg Ca3 68.725(19) 3_666 4_575
O7 Mg Ca1 132.15(6) . 4_575
O3 Mg Ca1 44.29(5) 3_676 4_575
O1 Mg Ca1 128.30(5) . 4_575
O5 Mg Ca1 48.77(5) 3_566 4_575
O4 Mg Ca1 70.12(5) 1_565 4_575
O2 Mg Ca1 108.09(5) 3_666 4_575
Ca3 Mg Ca1 74.032(19) 2_656 4_575
Ca1 Mg Ca1 106.59(2) 4_565 4_575
Ca1 Mg Ca1 71.857(19) 2_556 4_575
Ca2 Mg Ca1 64.076(16) 3_666 4_575
Ca3 Mg Ca1 106.88(2) 4_575 4_575
O6 Si1 O4 116.38(9) . .
O6 Si1 O5 111.25(9) . .
O4 Si1 O5 109.29(9) . .
O6 Si1 O1 108.49(9) . .
O4 Si1 O1 107.89(9) . .
O5 Si1 O1 102.58(9) . .
O6 Si1 Ca1 155.87(7) . 4_565
O4 Si1 Ca1 87.69(6) . 4_565
O5 Si1 Ca1 57.90(6) . 4_565
O1 Si1 Ca1 58.80(6) . 4_565
O6 Si1 Ca2 51.57(6) . 2_656
O4 Si1 Ca2 120.54(6) . 2_656
O5 Si1 Ca2 129.82(7) . 2_656
O1 Si1 Ca2 58.13(6) . 2_656
Ca1 Si1 Ca2 116.05(3) 4_565 2_656
O6 Si1 Ca1 85.02(6) . 2_556
O4 Si1 Ca1 158.50(7) . 2_556
O5 Si1 Ca1 60.92(6) . 2_556
O1 Si1 Ca1 59.94(6) . 2_556
Ca1 Si1 Ca1 70.87(2) 4_565 2_556
Ca2 Si1 Ca1 70.138(17) 2_656 2_556
O6 Si1 Ca1 112.89(6) . 2_546
O4 Si1 Ca1 61.84(6) . 2_546
O5 Si1 Ca1 52.78(6) . 2_546
O1 Si1 Ca1 137.35(6) . 2_546
Ca1 Si1 Ca1 78.90(2) 4_565 2_546
Ca2 Si1 Ca1 164.37(3) 2_656 2_546
Ca1 Si1 Ca1 113.49(2) 2_556 2_546
O6 Si1 Ca3 110.12(6) . 2_646
O4 Si1 Ca3 57.45(6) . 2_646
O5 Si1 Ca3 137.74(7) . 2_646
O1 Si1 Ca3 55.49(6) . 2_646
Ca1 Si1 Ca3 80.55(2) 4_565 2_646
Ca2 Si1 Ca3 73.023(18) 2_656 2_646
Ca1 Si1 Ca3 115.23(2) 2_556 2_646
Ca1 Si1 Ca3 116.07(2) 2_546 2_646
O6 Si1 Ca2 58.39(6) . 1_455
O4 Si1 Ca2 117.84(6) . 1_455
O5 Si1 Ca2 55.65(6) . 1_455
O1 Si1 Ca2 133.51(6) . 1_455
Ca1 Si1 Ca2 113.36(2) 4_565 1_455
Ca2 Si1 Ca2 101.88(2) 2_656 1_455
Ca1 Si1 Ca2 74.034(17) 2_556 1_455
Ca1 Si1 Ca2 66.114(16) 2_546 1_455
Ca3 Si1 Ca2 165.76(3) 2_646 1_455
O6 Si1 Ca2 83.45(6) . 2_646
O4 Si1 Ca2 34.22(6) . 2_646
O5 Si1 Ca2 117.02(7) . 2_646
O1 Si1 Ca2 131.24(6) . 2_646
Ca1 Si1 Ca2 120.57(2) 4_565 2_646
Ca2 Si1 Ca2 107.74(2) 2_656 2_646
Ca1 Si1 Ca2 166.31(2) 2_556 2_646
Ca1 Si1 Ca2 64.889(16) 2_546 2_646
Ca3 Si1 Ca2 75.867(18) 2_646 2_646
Ca2 Si1 Ca2 93.58(2) 1_455 2_646
O8 Si2 O7 113.25(9) . .
O8 Si2 O2 118.41(9) . .
O7 Si2 O2 107.85(9) . .
O8 Si2 O3 105.88(9) . .
O7 Si2 O3 104.33(9) . .
O2 Si2 O3 105.92(9) . .
O8 Si2 Ca3 149.91(7) . 4_575
O7 Si2 Ca3 59.07(7) . 4_575
O2 Si2 Ca3 90.74(6) . 4_575
O3 Si2 Ca3 55.00(6) . 4_575
O8 Si2 Ca3 117.57(7) . 2_646
O7 Si2 Ca3 55.11(7) . 2_646
O2 Si2 Ca3 57.73(6) . 2_646
O3 Si2 Ca3 136.30(7) . 2_646
Ca3 Si2 Ca3 83.23(2) 4_575 2_646
O8 Si2 Ca1 105.64(6) . 2_656
O7 Si2 Ca1 138.26(7) . 2_656
O2 Si2 Ca1 63.34(6) . 2_656
O3 Si2 Ca1 48.76(6) . 2_656
Ca3 Si2 Ca1 79.71(2) 4_575 2_656
Ca3 Si2 Ca1 117.94(2) 2_646 2_656
O8 Si2 Ca3 74.56(6) . 2_656
O7 Si2 Ca3 61.69(6) . 2_656
O2 Si2 Ca3 166.71(6) . 2_656
O3 Si2 Ca3 71.03(6) . 2_656
Ca3 Si2 Ca3 76.88(2) 4_575 2_656
Ca3 Si2 Ca3 115.06(2) 2_646 2_656
Ca1 Si2 Ca3 118.01(2) 2_656 2_656
O8 Si2 Ca2 45.85(6) . 1_565
O7 Si2 Ca2 133.64(7) . 1_565
O2 Si2 Ca2 118.43(6) . 1_565
O3 Si2 Ca2 61.64(6) . 1_565
Ca3 Si2 Ca2 115.36(2) 4_575 1_565
Ca3 Si2 Ca2 161.41(3) 2_646 1_565
Ca1 Si2 Ca2 67.987(16) 2_656 1_565
Ca3 Si2 Ca2 72.130(18) 2_656 1_565
O8 Si2 Ca3 25.29(6) . .
O7 Si2 Ca3 113.03(7) . .
O2 Si2 Ca3 96.54(6) . .
O3 Si2 Ca3 127.42(6) . .
Ca3 Si2 Ca3 170.81(3) 4_575 .
Ca3 Si2 Ca3 95.91(2) 2_646 .
Ca1 Si2 Ca3 108.57(2) 2_656 .
Ca3 Si2 Ca3 95.34(2) 2_656 .
Ca2 Si2 Ca3 65.828(16) 1_565 .
O8 Si2 Ca2 90.77(6) . .
O7 Si2 Ca2 122.10(7) . .
O2 Si2 Ca2 27.70(6) . .
O3 Si2 Ca2 119.00(6) . .
Ca3 Si2 Ca2 118.38(2) 4_575 .
Ca3 Si2 Ca2 67.016(17) 2_646 .
Ca1 Si2 Ca2 70.296(16) 2_656 .
Ca3 Si2 Ca2 164.48(2) 2_656 .
Ca2 Si2 Ca2 101.40(2) 1_565 .
Ca3 Si2 Ca2 69.206(15) . .
Si1 O1 Mg 173.05(10) . .
Si1 O1 Ca1 87.54(7) . 4_565
Mg O1 Ca1 89.07(6) . 4_565
Si1 O1 Ca2 89.49(7) . 2_656
Mg O1 Ca2 92.65(6) . 2_656
Ca1 O1 Ca2 168.45(7) 4_565 2_656
Si1 O1 Ca3 93.38(7) . 2_646
Mg O1 Ca3 93.21(6) . 2_646
Ca1 O1 Ca3 100.69(6) 4_565 2_646
Ca2 O1 Ca3 90.62(5) 2_656 2_646
Si1 O1 Ca1 88.80(7) . 2_556
Mg O1 Ca1 84.83(6) . 2_556
Ca1 O1 Ca1 84.67(5) 4_565 2_556
Ca2 O1 Ca1 84.12(5) 2_656 2_556
Ca3 O1 Ca1 174.28(7) 2_646 2_556
Si2 O2 Mg 131.09(9) . 3_666
Si2 O2 Ca2 133.14(9) . .
Mg O2 Ca2 95.37(6) 3_666 .
Si2 O2 Ca3 90.81(7) . 2_646
Mg O2 Ca3 87.24(6) 3_666 2_646
Ca2 O2 Ca3 98.22(6) . 2_646
Si2 O2 Ca1 85.36(7) . 2_656
Mg O2 Ca1 80.10(5) 3_666 2_656
Ca2 O2 Ca1 99.24(5) . 2_656
Ca3 O2 Ca1 159.27(6) 2_646 2_656
Si2 O3 Mg 157.79(11) . 3_676
Si2 O3 Ca1 100.29(8) . 2_656
Mg O3 Ca1 99.79(7) 3_676 2_656
Si2 O3 Ca3 92.79(7) . 4_575
Mg O3 Ca3 89.93(6) 3_676 4_575
Ca1 O3 Ca3 108.03(6) 2_656 4_575
Si2 O3 Ca2 87.80(7) . 1_565
Mg O3 Ca2 84.55(6) 3_676 1_565
Ca1 O3 Ca2 85.14(5) 2_656 1_565
Ca3 O3 Ca2 166.45(7) 4_575 1_565
Si2 O3 Ca3 78.46(6) . 2_656
Mg O3 Ca3 79.63(6) 3_676 2_656
Ca1 O3 Ca3 164.34(7) 2_656 2_656
Ca3 O3 Ca3 87.63(5) 4_575 2_656
Ca2 O3 Ca3 79.22(4) 1_565 2_656
Si1 O4 Mg 136.28(9) . 1_545
Si1 O4 Ca2 122.90(8) . 2_646
Mg O4 Ca2 99.22(7) 1_545 2_646
Si1 O4 Ca3 91.97(7) . 2_646
Mg O4 Ca3 83.52(5) 1_545 2_646
Ca2 O4 Ca3 109.68(6) 2_646 2_646
Si1 O4 Ca1 87.57(6) . 2_546
Mg O4 Ca1 82.30(5) 1_545 2_546
Ca2 O4 Ca1 88.00(5) 2_646 2_546
Ca3 O4 Ca1 158.91(6) 2_646 2_546
Si1 O5 Mg 170.37(11) . 3_566
Si1 O5 Ca1 88.61(7) . 4_565
Mg O5 Ca1 90.38(6) 3_566 4_565
Si1 O5 Ca1 96.40(8) . 2_546
Mg O5 Ca1 93.19(6) 3_566 2_546
Ca1 O5 Ca1 101.09(6) 4_565 2_546
Si1 O5 Ca2 95.03(7) . 1_455
Mg O5 Ca2 85.13(6) 3_566 1_455
Ca1 O5 Ca2 173.46(7) 4_565 1_455
Ca1 O5 Ca2 83.94(5) 2_546 1_455
Si1 O5 Ca1 88.01(7) . 2_556
Mg O5 Ca1 82.36(6) 3_566 2_556
Ca1 O5 Ca1 84.57(5) 4_565 2_556
Ca1 O5 Ca1 172.87(7) 2_546 2_556
Ca2 O5 Ca1 90.11(5) 1_455 2_556
Si1 O6 Ca1 149.91(10) . .
Si1 O6 Ca2 97.37(7) . 2_656
Ca1 O6 Ca2 99.40(6) . 2_656
Si1 O6 Ca2 92.98(7) . 1_455
Ca1 O6 Ca2 89.27(5) . 1_455
Ca2 O6 Ca2 141.49(7) 2_656 1_455
Si2 O7 Mg 170.11(11) . .
Si2 O7 Ca3 93.67(8) . 2_646
Mg O7 Ca3 95.90(7) . 2_646
Si2 O7 Ca3 88.96(7) . 4_575
Mg O7 Ca3 91.03(7) . 4_575
Ca3 O7 Ca3 104.53(6) 2_646 4_575
Si2 O7 Ca3 87.41(7) . 2_656
Mg O7 Ca3 82.70(6) . 2_656
Ca3 O7 Ca3 164.21(8) 2_646 2_656
Ca3 O7 Ca3 91.23(6) 4_575 2_656
Si2 O8 Ca3 137.09(10) . .
Si2 O8 Ca2 105.49(8) . 1_565
Ca3 O8 Ca2 106.02(6) . 1_565

loop_
_geom_bond_atom_site_label_1
_geom_bond_atom_site_label_2
_geom_bond_distance
_geom_bond_site_symmetry_2
Ca1 O6 2.2264(17) .
Ca1 O3 2.3933(17) 2_646
Ca1 O5 2.5121(17) 4_566
Ca1 O1 2.5381(16) 4_566
Ca1 O5 2.5439(18) 2_556
Ca1 O1 2.7430(17) 2_546
Ca1 O5 2.7708(18) 2_546
Ca1 O4 2.8014(16) 2_556
Ca1 O2 2.8080(16) 2_646
Ca1 Li1 2.9646(8) 4_566
Ca1 Si1 2.9646(8) 4_566
Ca1 Li2 3.1318(7) 2_646
Ca2 O2 2.3127(16) .
Ca2 O4 2.3373(16) 2_656
Ca2 O8 2.3949(17) 1_545
Ca2 O6 2.4250(17) 2_646
Ca2 O1 2.6073(16) 2_646
Ca2 O5 2.7592(17) 1_655
Ca2 O3 2.8322(17) 1_545
Ca2 O6 2.8390(17) 1_655
Ca2 Li1 3.0701(8) 2_646
Ca2 Si1 3.0701(8) 2_646
Ca2 Li2 3.2163(8) 1_545
Ca2 Si2 3.2163(8) 1_545
Ca3 O8 2.2578(17) .
Ca3 O3 2.5155(17) 4_576
Ca3 O7 2.5705(18) 2_656
Ca3 O1 2.6215(16) 2_656
Ca3 O7 2.6315(19) 4_576
Ca3 O2 2.6445(16) 2_656
Ca3 O4 2.6785(16) 2_656
Ca3 O7 2.7847(18) 2_646
Ca3 O3 3.0499(17) 2_646
Ca3 Li2 3.0672(8) 4_576
Ca3 Si2 3.0672(8) 4_576
Ca3 Li2 3.1274(8) 2_656
Mg O7 2.0052(17) .
Mg O3 2.0102(17) 3_676
Mg O1 2.0526(17) .
Mg O5 2.0841(17) 3_566
Mg O4 2.1118(17) 1_565
Mg O2 2.1665(17) 3_666
Mg Ca3 3.2183(8) 2_656
Mg Ca1 3.2382(8) 4_565
Mg Ca1 3.2747(8) 2_556
Mg Ca2 3.3137(8) 3_666
Mg Ca3 3.3370(9) 4_575
Mg Ca1 3.3773(8) 4_575
Si1 O6 1.5971(16) .
Si1 O4 1.6166(16) .
Si1 O5 1.6364(17) .
Si1 O1 1.6445(17) .
Si1 Ca1 2.9646(8) 4_565
Si1 Ca2 3.0701(8) 2_656
Si1 Ca1 3.1686(7) 2_556
Si1 Ca1 3.1746(7) 2_546
Si1 Ca3 3.1758(8) 2_646
Si1 Ca2 3.3290(8) 1_455
Si1 Ca2 3.4902(8) 2_646
Si2 O8 1.6004(17) .
Si2 O7 1.6245(17) .
Si2 O2 1.6326(16) .
Si2 O3 1.6369(17) .
Si2 Ca3 3.0672(8) 4_575
Si2 Ca3 3.1274(8) 2_646
Si2 Ca1 3.1318(7) 2_656
Si2 Ca3 3.1599(8) 2_656
Si2 Ca2 3.2163(8) 1_565
O1 Ca1 2.5381(16) 4_565
O1 Ca2 2.6073(16) 2_656
O1 Ca3 2.6215(16) 2_646
O1 Ca1 2.7430(16) 2_556
O2 Mg 2.1666(17) 3_666
O2 Ca3 2.6446(16) 2_646
O2 Ca1 2.8080(16) 2_656
O3 Mg 2.0102(17) 3_676
O3 Ca1 2.3934(16) 2_656
O3 Ca3 2.5155(17) 4_575
O3 Ca2 2.8322(17) 1_565
O3 Ca3 3.0499(17) 2_656
O4 Mg 2.1118(17) 1_545
O4 Ca2 2.3373(16) 2_646
O4 Ca3 2.6785(16) 2_646
O4 Ca1 2.8014(16) 2_546
O5 Mg 2.0842(17) 3_566
O5 Ca1 2.5121(17) 4_565
O5 Ca1 2.5440(18) 2_546
O5 Ca2 2.7592(17) 1_455
O5 Ca1 2.7708(18) 2_556
O6 Ca2 2.4250(17) 2_656
O6 Ca2 2.8390(17) 1_455
O7 Ca3 2.5705(18) 2_646
O7 Ca3 2.6315(19) 4_575
O7 Ca3 2.7847(18) 2_656
O8 Ca2 2.3949(17) 1_565
